data_7006803
loop_
_publ_author_name
'Shakya, Rajendra'
'Imbert, Camille'
'Hratchian, Hrant P.'
'Lanznaster, Mauricio'
'Heeg, Mary Jane'
'McGarvey, Bruce R.'
'Allard, Marco'
'Schlegel, H. Bernhard'
'Verani, Claudio N.'

_publ_section_title
;
 Structural, spectroscopic, and electrochemical behavior of
 trans-phenolato cobalt(III) complexes of asymmetric NN'O ligands as
 archetypes for metallomesogens.
;
_journal_issue 21
_journal_name_full 'Dalton transactions (Cambridge, England : 2003)'
_journal_page_first 2517
_journal_page_last 2525
_journal_paper_doi 10.1039/b514190g
_journal_year 2006
_chemical_formula_sum 'C26 H26 Cl Co N4 O6'
_chemical_formula_weight 584.89
_chemical_name_systematic
;
?
;
_space_group_IT_number 15
_symmetry_cell_setting monoclinic
_symmetry_space_group_name_Hall '-C 2yc'
_symmetry_space_group_name_H-M 'C 1 2/c 1'
_atom_sites_solution_hydrogens geom
_atom_sites_solution_primary direct
_atom_sites_solution_secondary difmap
_audit_creation_method SHELXL-97
_cell_angle_alpha 90.00
_cell_angle_beta 109.344(2)
_cell_angle_gamma 90.00
_cell_formula_units_Z 4
_cell_length_a 20.2884(15)
_cell_length_b 8.4867(7)
_cell_length_c 15.4068(12)
_cell_measurement_reflns_used 943
_cell_measurement_temperature 295(2)
_cell_measurement_theta_max 28.5
_cell_measurement_theta_min 2.8
_cell_volume 2503.0(3)
_computing_cell_refinement 'Bruker SAINT'
_computing_data_collection 'Bruker SMART'
_computing_data_reduction 'Bruker SAINT'
_computing_molecular_graphics SHELXTL-Plus
_computing_publication_material SHELXL-97
_computing_structure_refinement 'SHELXL-97 (Sheldrick, 1997)'
_computing_structure_solution 'SHELXS-97 (Sheldrick, 1990)'
_diffrn_ambient_temperature 295(2)
_diffrn_measured_fraction_theta_full 0.945
_diffrn_measured_fraction_theta_max 0.944
_diffrn_measurement_device_type 'Bruker P4/CCD'
_diffrn_measurement_method 'SMART CCD'
_diffrn_radiation_monochromator graphite
_diffrn_radiation_source 'fine-focus sealed tube'
_diffrn_radiation_type MoK\\a
_diffrn_radiation_wavelength 0.71073
_diffrn_reflns_av_R_equivalents 0.0190
_diffrn_reflns_av_sigmaI/netI 0.0206
_diffrn_reflns_limit_h_max 24
_diffrn_reflns_limit_h_min -26
_diffrn_reflns_limit_k_max 11
_diffrn_reflns_limit_k_min 0
_diffrn_reflns_limit_l_max 20
_diffrn_reflns_limit_l_min 0
_diffrn_reflns_number 8898
_diffrn_reflns_theta_full 28.30
_diffrn_reflns_theta_max 28.31
_diffrn_reflns_theta_min 2.13
_exptl_absorpt_coefficient_mu 0.843
_exptl_absorpt_correction_T_max 0.7291
_exptl_absorpt_correction_T_min 0.6316
_exptl_absorpt_correction_type multi-scan
_exptl_crystal_colour dark
_exptl_crystal_density_diffrn 1.552
_exptl_crystal_density_method 'not measured'
_exptl_crystal_description irregular
_exptl_crystal_F_000 1208
_exptl_crystal_size_max 0.60
_exptl_crystal_size_mid 0.40
_exptl_crystal_size_min 0.40
_refine_diff_density_max 0.247
_refine_diff_density_min -0.381
_refine_diff_density_rms 0.043
_refine_ls_extinction_coef 0.00027(18)
_refine_ls_extinction_expression Fc^*^=kFc[1+0.001xFc^2^\\l^3^/sin(2\\q)]^-1/4^
_refine_ls_extinction_method SHELXL
_refine_ls_goodness_of_fit_ref 1.050
_refine_ls_hydrogen_treatment mixed
_refine_ls_matrix_type full
_refine_ls_number_parameters 227
_refine_ls_number_reflns 2953
_refine_ls_number_restraints 0
_refine_ls_restrained_S_all 1.050
_refine_ls_R_factor_all 0.0470
_refine_ls_R_factor_gt 0.0305
_refine_ls_shift/su_max 0.000
_refine_ls_shift/su_mean 0.000
_refine_ls_structure_factor_coef Fsqd
_refine_ls_weighting_details 'calc w=1/[\\s^2^(Fo^2^)+(0.0364P)^2^+1.9475P] where P=(Fo^2^+2Fc^2^)/3'
_refine_ls_weighting_scheme calc
_refine_ls_wR_factor_gt 0.0745
_refine_ls_wR_factor_ref 0.0832
_reflns_number_gt 2302
_reflns_number_total 2953
_reflns_threshold_expression >2sigma(I)
_cod_data_source_file b514190g.txt
_cod_data_source_block coca
_cod_depositor_comments
;
The following automatic conversions were performed:
'_exptl_absorpt_correction_type' value 'Multi-scan' changed to
'multi-scan' according to
'/home/saulius/struct/CIF-dictionaries/cif_core.dic' dictionary named
'cif_core.dic' version 2.4.1 from 2010-06-29.

Automatic conversion script
Id: cif_fix_enum 1527 2010-12-29 10:47:43Z saulius 
;
_cod_original_sg_symbol_H-M C2/c
_cod_database_code 7006803

loop_
_symmetry_equiv_pos_as_xyz
'x, y, z'
'-x, y, -z+1/2'
'x+1/2, y+1/2, z'
'-x+1/2, y+1/2, -z+1/2'
'-x, -y, -z'
'x, -y, z-1/2'
'-x+1/2, -y+1/2, -z'
'x+1/2, -y+1/2, z-1/2'

loop_
_atom_site_label
_atom_site_type_symbol
_atom_site_fract_x
_atom_site_fract_y
_atom_site_fract_z
_atom_site_U_iso_or_equiv
_atom_site_adp_type
_atom_site_occupancy
_atom_site_symmetry_multiplicity
_atom_site_calc_flag
_atom_site_refinement_flags
_atom_site_disorder_assembly
_atom_site_disorder_group
Co1 Co 0.2500 0.2500 0.0000 0.03424(12) Uani 1 2 d S . .
N1 N 0.17899(7) 0.41209(18) -0.01183(10) 0.0386(3) Uani 1 1 d . . .
C1 C 0.11036(10) 0.4020(3) -0.05939(14) 0.0455(4) Uani 1 1 d . . .
C2 C 0.06415(11) 0.5208(3) -0.05891(16) 0.0561(6) Uani 1 1 d . . .
C3 C 0.08832(13) 0.6522(3) -0.00735(18) 0.0646(7) Uani 1 1 d . . .
C4 C 0.15827(13) 0.6630(3) 0.04326(17) 0.0567(6) Uani 1 1 d . . .
C5 C 0.20242(10) 0.5407(2) 0.03991(13) 0.0422(4) Uani 1 1 d . . .
C6 C 0.27844(11) 0.5373(2) 0.09401(16) 0.0462(5) Uani 1 1 d . . .
N2 N 0.30137(8) 0.37143(19) 0.11002(11) 0.0395(4) Uani 1 1 d . . .
C7 C 0.29536(10) 0.3077(3) 0.19754(14) 0.0446(4) Uani 1 1 d . . .
C8 C 0.22098(10) 0.2861(2) 0.19171(13) 0.0415(4) Uani 1 1 d . . .
C9 C 0.19221(12) 0.3620(3) 0.25048(15) 0.0513(5) Uani 1 1 d . . .
C10 C 0.12399(13) 0.3327(3) 0.24549(17) 0.0602(6) Uani 1 1 d . . .
C11 C 0.08480(12) 0.2253(3) 0.18302(17) 0.0576(6) Uani 1 1 d . . .
C12 C 0.11158(10) 0.1508(3) 0.12214(16) 0.0492(5) Uani 1 1 d . . .
C13 C 0.17992(9) 0.1825(2) 0.12436(13) 0.0396(4) Uani 1 1 d . . .
O1 O 0.20575(6) 0.11523(15) 0.06393(9) 0.0417(3) Uani 1 1 d . . .
Cl2 Cl 0.5000 0.35298(12) 0.2500 0.0843(3) Uani 1 2 d S . .
O2 O 0.45368(8) 0.4495(2) 0.18027(15) 0.0892(6) Uani 1 1 d . . .
O3 O 0.54059(12) 0.2570(3) 0.2124(2) 0.1445(12) Uani 1 1 d . . .
H1N2 H 0.3414(12) 0.372(3) 0.1156(15) 0.053(6) Uiso 1 1 d . . .
H1 H 0.0949(10) 0.315(3) -0.0938(14) 0.044(6) Uiso 1 1 d . . .
H2 H 0.0188(12) 0.506(3) -0.0965(15) 0.058(6) Uiso 1 1 d . . .
H3 H 0.0593(15) 0.733(3) -0.0063(19) 0.084(9) Uiso 1 1 d . . .
H4 H 0.1760(13) 0.743(3) 0.0757(17) 0.063(7) Uiso 1 1 d . . .
H6A H 0.2864(11) 0.589(3) 0.1504(15) 0.049(6) Uiso 1 1 d . . .
H6B H 0.3024(11) 0.589(3) 0.0609(15) 0.056(6) Uiso 1 1 d . . .
H7A H 0.3178(11) 0.378(3) 0.2467(14) 0.050(6) Uiso 1 1 d . . .
H7B H 0.3210(10) 0.208(2) 0.2076(14) 0.041(5) Uiso 1 1 d . . .
H9 H 0.2198(12) 0.427(3) 0.2945(16) 0.058(7) Uiso 1 1 d . . .
H10 H 0.1077(13) 0.385(3) 0.2849(17) 0.070(7) Uiso 1 1 d . . .
H11 H 0.0387(14) 0.200(3) 0.1789(17) 0.071(7) Uiso 1 1 d . . .
H12 H 0.0866(11) 0.085(3) 0.0793(15) 0.050(6) Uiso 1 1 d . . .

loop_
_atom_site_aniso_label
_atom_site_aniso_U_11
_atom_site_aniso_U_22
_atom_site_aniso_U_33
_atom_site_aniso_U_23
_atom_site_aniso_U_13
_atom_site_aniso_U_12
Co1 0.02750(16) 0.03368(18) 0.0414(2) -0.00286(15) 0.01115(13) -0.00173(13)
N1 0.0349(7) 0.0388(8) 0.0444(8) 0.0020(7) 0.0161(6) 0.0011(6)
C1 0.0363(9) 0.0504(12) 0.0499(11) 0.0022(10) 0.0145(8) 0.0038(9)
C2 0.0422(11) 0.0678(15) 0.0596(13) 0.0118(11) 0.0188(10) 0.0150(10)
C3 0.0656(15) 0.0629(16) 0.0692(15) 0.0049(12) 0.0278(12) 0.0278(13)
C4 0.0702(15) 0.0439(12) 0.0566(13) -0.0031(10) 0.0219(11) 0.0114(11)
C5 0.0482(10) 0.0368(10) 0.0449(10) 0.0020(8) 0.0198(8) 0.0013(8)
C6 0.0494(11) 0.0364(10) 0.0531(12) -0.0069(9) 0.0174(9) -0.0075(8)
N2 0.0303(7) 0.0396(8) 0.0479(9) -0.0042(7) 0.0120(6) -0.0038(6)
C7 0.0390(10) 0.0464(11) 0.0425(10) -0.0022(9) 0.0057(8) -0.0022(9)
C8 0.0422(9) 0.0413(10) 0.0408(10) 0.0056(7) 0.0133(8) 0.0019(7)
C9 0.0642(13) 0.0456(11) 0.0455(11) 0.0042(9) 0.0198(10) 0.0059(10)
C10 0.0705(15) 0.0625(15) 0.0592(14) 0.0109(12) 0.0372(12) 0.0189(12)
C11 0.0462(11) 0.0693(16) 0.0650(14) 0.0190(12) 0.0290(11) 0.0116(11)
C12 0.0389(10) 0.0541(13) 0.0547(12) 0.0068(10) 0.0157(9) -0.0006(9)
C13 0.0368(9) 0.0392(9) 0.0441(10) 0.0068(8) 0.0151(8) 0.0027(8)
O1 0.0395(6) 0.0385(7) 0.0497(7) -0.0036(6) 0.0183(6) -0.0058(5)
Cl2 0.0337(4) 0.0676(6) 0.1257(8) 0.000 -0.0084(4) 0.000
O2 0.0460(9) 0.0816(13) 0.1113(15) 0.0061(11) -0.0127(9) 0.0011(9)
O3 0.0650(13) 0.134(2) 0.201(3) -0.065(2) -0.0014(16) 0.0309(13)

loop_
_atom_type_symbol
_atom_type_description
_atom_type_scat_dispersion_real
_atom_type_scat_dispersion_imag
_atom_type_scat_source
C C 0.0033 0.0016 'International Tables Vol C Tables 4.2.6.8 and 6.1.1.4'
H H 0.0000 0.0000 'International Tables Vol C Tables 4.2.6.8 and 6.1.1.4'
N N 0.0061 0.0033 'International Tables Vol C Tables 4.2.6.8 and 6.1.1.4'
O O 0.0106 0.0060 'International Tables Vol C Tables 4.2.6.8 and 6.1.1.4'
Cl Cl 0.1484 0.1585 'International Tables Vol C Tables 4.2.6.8 and 6.1.1.4'
Co Co 0.3494 0.9721 'International Tables Vol C Tables 4.2.6.8 and 6.1.1.4'

loop_
_geom_angle_atom_site_label_1
_geom_angle_atom_site_label_2
_geom_angle_atom_site_label_3
_geom_angle
_geom_angle_site_symmetry_1
_geom_angle_site_symmetry_3
_geom_angle_publ_flag
O1 Co1 O1 180.00(9) 7 . ?
O1 Co1 N1 90.66(6) 7 7 ?
O1 Co1 N1 89.34(6) . 7 ?
O1 Co1 N1 89.34(6) 7 . ?
O1 Co1 N1 90.66(6) . . ?
N1 Co1 N1 180.00(11) 7 . ?
O1 Co1 N2 85.72(6) 7 . ?
O1 Co1 N2 94.28(6) . . ?
N1 Co1 N2 97.16(7) 7 . ?
N1 Co1 N2 82.84(7) . . ?
O1 Co1 N2 94.28(6) 7 7 ?
O1 Co1 N2 85.72(6) . 7 ?
N1 Co1 N2 82.84(7) 7 7 ?
N1 Co1 N2 97.16(7) . 7 ?
N2 Co1 N2 180.00(13) . 7 ?
C5 N1 C1 118.35(17) . . ?
C5 N1 Co1 114.29(12) . . ?
C1 N1 Co1 127.14(14) . . ?
N1 C1 C2 122.3(2) . . ?
C3 C2 C1 119.2(2) . . ?
C2 C3 C4 119.3(2) . . ?
C3 C4 C5 119.2(2) . . ?
N1 C5 C4 121.73(19) . . ?
N1 C5 C6 114.42(16) . . ?
C4 C5 C6 123.83(19) . . ?
N2 C6 C5 108.80(15) . . ?
C6 N2 C7 112.33(17) . . ?
C6 N2 Co1 107.96(12) . . ?
C7 N2 Co1 114.24(12) . . ?
C8 C7 N2 111.90(15) . . ?
C9 C8 C13 119.87(19) . . ?
C9 C8 C7 122.62(19) . . ?
C13 C8 C7 117.50(17) . . ?
C10 C9 C8 120.7(2) . . ?
C11 C10 C9 119.7(2) . . ?
C10 C11 C12 120.9(2) . . ?
C11 C12 C13 120.2(2) . . ?
O1 C13 C12 120.88(18) . . ?
O1 C13 C8 120.54(16) . . ?
C12 C13 C8 118.57(19) . . ?
C13 O1 Co1 117.47(11) . . ?
O3 Cl2 O3 109.5(3) . 2_655 ?
O3 Cl2 O2 108.15(13) . 2_655 ?
O3 Cl2 O2 110.50(17) 2_655 2_655 ?
O3 Cl2 O2 110.50(17) . . ?
O3 Cl2 O2 108.15(13) 2_655 . ?
O2 Cl2 O2 109.99(17) 2_655 . ?

loop_
_geom_bond_atom_site_label_1
_geom_bond_atom_site_label_2
_geom_bond_distance
_geom_bond_site_symmetry_2
_geom_bond_publ_flag
Co1 O1 1.9158(12) 7 ?
Co1 O1 1.9158(12) . ?
Co1 N1 1.9563(15) 7 ?
Co1 N1 1.9563(15) . ?
Co1 N2 1.9624(15) . ?
Co1 N2 1.9624(15) 7 ?
N1 C5 1.342(2) . ?
N1 C1 1.344(2) . ?
C1 C2 1.379(3) . ?
C2 C3 1.362(4) . ?
C3 C4 1.377(4) . ?
C4 C5 1.383(3) . ?
C5 C6 1.491(3) . ?
C6 N2 1.477(3) . ?
N2 C7 1.495(3) . ?
C7 C8 1.493(3) . ?
C8 C9 1.387(3) . ?
C8 C13 1.404(3) . ?
C9 C10 1.383(3) . ?
C10 C11 1.372(4) . ?
C11 C12 1.383(3) . ?
C12 C13 1.402(3) . ?
C13 O1 1.338(2) . ?
Cl2 O3 1.412(3) . ?
Cl2 O3 1.412(3) 2_655 ?
Cl2 O2 1.4281(18) 2_655 ?
Cl2 O2 1.4281(18) . ?

loop_
_geom_torsion_atom_site_label_1
_geom_torsion_atom_site_label_2
_geom_torsion_atom_site_label_3
_geom_torsion_atom_site_label_4
_geom_torsion
_geom_torsion_site_symmetry_1
_geom_torsion_site_symmetry_2
_geom_torsion_site_symmetry_3
_geom_torsion_site_symmetry_4
_geom_torsion_publ_flag
O1 Co1 N1 C5 -70.15(13) 7 . . . ?
O1 Co1 N1 C5 109.85(13) . . . . ?
N1 Co1 N1 C5 160(13) 7 . . . ?
N2 Co1 N1 C5 15.62(13) . . . . ?
N2 Co1 N1 C5 -164.38(13) 7 . . . ?
O1 Co1 N1 C1 115.41(16) 7 . . . ?
O1 Co1 N1 C1 -64.59(16) . . . . ?
N1 Co1 N1 C1 -14(13) 7 . . . ?
N2 Co1 N1 C1 -158.83(17) . . . . ?
N2 Co1 N1 C1 21.17(17) 7 . . . ?
C5 N1 C1 C2 2.1(3) . . . . ?
Co1 N1 C1 C2 176.33(15) . . . . ?
N1 C1 C2 C3 -1.2(3) . . . . ?
C1 C2 C3 C4 -0.2(4) . . . . ?
C2 C3 C4 C5 0.5(4) . . . . ?
C1 N1 C5 C4 -1.7(3) . . . . ?
Co1 N1 C5 C4 -176.67(16) . . . . ?
C1 N1 C5 C6 176.82(18) . . . . ?
Co1 N1 C5 C6 1.8(2) . . . . ?
C3 C4 C5 N1 0.4(3) . . . . ?
C3 C4 C5 C6 -178.0(2) . . . . ?
N1 C5 C6 N2 -25.4(2) . . . . ?
C4 C5 C6 N2 153.1(2) . . . . ?
C5 C6 N2 C7 -90.69(19) . . . . ?
C5 C6 N2 Co1 36.2(2) . . . . ?
O1 Co1 N2 C6 61.25(13) 7 . . . ?
O1 Co1 N2 C6 -118.75(13) . . . . ?
N1 Co1 N2 C6 151.38(13) 7 . . . ?
N1 Co1 N2 C6 -28.62(13) . . . . ?
N2 Co1 N2 C6 -69(68) 7 . . . ?
O1 Co1 N2 C7 -173.03(14) 7 . . . ?
O1 Co1 N2 C7 6.97(14) . . . . ?
N1 Co1 N2 C7 -82.90(14) 7 . . . ?
N1 Co1 N2 C7 97.10(14) . . . . ?
N2 Co1 N2 C7 57(68) 7 . . . ?
C6 N2 C7 C8 70.2(2) . . . . ?
Co1 N2 C7 C8 -53.2(2) . . . . ?
N2 C7 C8 C9 -120.6(2) . . . . ?
N2 C7 C8 C13 60.4(2) . . . . ?
C13 C8 C9 C10 2.1(3) . . . . ?
C7 C8 C9 C10 -176.9(2) . . . . ?
C8 C9 C10 C11 1.3(3) . . . . ?
C9 C10 C11 C12 -2.8(3) . . . . ?
C10 C11 C12 C13 0.9(3) . . . . ?
C11 C12 C13 O1 -177.77(18) . . . . ?
C11 C12 C13 C8 2.5(3) . . . . ?
C9 C8 C13 O1 176.28(17) . . . . ?
C7 C8 C13 O1 -4.7(3) . . . . ?
C9 C8 C13 C12 -3.9(3) . . . . ?
C7 C8 C13 C12 175.11(18) . . . . ?
C12 C13 O1 Co1 130.40(16) . . . . ?
C8 C13 O1 Co1 -49.8(2) . . . . ?
O1 Co1 O1 C13 -50(100) 7 . . . ?
N1 Co1 O1 C13 140.70(12) 7 . . . ?
N1 Co1 O1 C13 -39.30(12) . . . . ?
N2 Co1 O1 C13 43.56(13) . . . . ?
N2 Co1 O1 C13 -136.44(13) 7 . . . ?
